data_2019273
loop_
_publ_author_name
'Hennings, Erik'
'Schmidt, Horst'
'Voigt, Wolfgang'

_publ_section_title
;
 Crystal structures of hydrates of simple inorganic salts. I. Water-rich
 magnesium halide hydrates MgCl~2~&#x00B7;8H~2~O, MgCl~2~&#x00B7;12H~2~O,
 MgBr~2~&#x00B7;6H~2~O, MgBr~2~&#x00B7;9H~2~O, MgI~2~&#x00B7;8H~2~O and
 MgI~2~&#x00B7;9H~2~O
;
_journal_coeditor_code QS3030
_journal_issue 11
_journal_name_full 'Acta Crystallographica Section C'
_journal_page_first 1292
_journal_page_last 1300
_journal_paper_doi 10.1107/S0108270113028138
_journal_volume 69
_journal_year 2013
_chemical_formula_iupac 'Mg Cl2 , 8H2 O'
_chemical_formula_moiety 'Mg Cl2, 8(H2 O)'
_chemical_formula_sum 'Cl2 H16 Mg O8'
_chemical_formula_weight 239.34
_chemical_name_common 'magnesium chloride octahydrate'
_chemical_name_systematic
;
Magnesium dichloride octahydrate
;
_space_group_crystal_system orthorhombic
_space_group_IT_number 61
_space_group_name_Hall '-P 2bc 2ac'
_space_group_name_H-M_alt 'P c a b'
_symmetry_space_group_name_Hall '-P 2bc 2ac'
_symmetry_space_group_name_H-M 'P c a b'
_atom_sites_solution_hydrogens difmap
_audit_creation_method SHELXL-2012
_cell_angle_alpha 90.00
_cell_angle_beta 90.00
_cell_angle_gamma 90.00
_cell_formula_units_Z 4
_cell_length_a 11.9153(3)
_cell_length_b 6.7482(4)
_cell_length_c 13.6052(5)
_cell_measurement_reflns_used 4627
_cell_measurement_temperature 230
_cell_measurement_theta_max 34.52
_cell_measurement_theta_min 2.99
_cell_volume 1093.95(8)
_computing_cell_refinement 'SAINT (Bruker, 2006)'
_computing_data_collection 'APEX2 (Bruker, 2006)'
_computing_data_reduction 'SAINT (Bruker, 2006)'
_computing_molecular_graphics 'SHELXTL (Sheldrick, 2008)'
_computing_publication_material 'SHELXTL (Sheldrick, 2008)'
_computing_structure_refinement 'SHELXL2012 (Sheldrick, 2008)'
_computing_structure_solution 'SHELXS97 (Sheldrick, 2008)'
_diffrn_ambient_temperature 230
_diffrn_detector_area_resol_mean 6.67
_diffrn_measured_fraction_theta_full 0.999
_diffrn_measured_fraction_theta_max 0.865
_diffrn_measurement_device_type 'Bruker APEXII CCD area-detector'
_diffrn_measurement_method '\f and \w scans'
_diffrn_radiation_monochromator graphite
_diffrn_radiation_source 'sealed tube'
_diffrn_radiation_type MoK\a
_diffrn_radiation_wavelength 0.71073
_diffrn_reflns_av_R_equivalents 0.0273
_diffrn_reflns_limit_h_max 10
_diffrn_reflns_limit_h_min -19
_diffrn_reflns_limit_k_max 10
_diffrn_reflns_limit_k_min -7
_diffrn_reflns_limit_l_max 16
_diffrn_reflns_limit_l_min -21
_diffrn_reflns_number 9636
_diffrn_reflns_theta_full 25.242
_diffrn_reflns_theta_max 35.301
_diffrn_reflns_theta_min 2.994
_exptl_absorpt_coefficient_mu 0.655
_exptl_absorpt_correction_T_max 0.75
_exptl_absorpt_correction_T_min 0.65
_exptl_absorpt_correction_type multi-scan
_exptl_absorpt_process_details '(Coppens, 1970)'
_exptl_crystal_density_diffrn 1.453
_exptl_crystal_F_000 504.0
_exptl_crystal_size_max 0.673
_exptl_crystal_size_mid 0.56
_exptl_crystal_size_min 0.44
_refine_diff_density_max 0.272
_refine_diff_density_min -0.195
_refine_ls_extinction_coef 0.0345(14)
_refine_ls_extinction_expression Fc^*^=kFc[1+0.001xFc^2^\l^3^/sin(2\q)]^-1/4^
_refine_ls_extinction_method 'SHELXL2012 (Sheldrick, 2008)'
_refine_ls_goodness_of_fit_ref 1.015
_refine_ls_hydrogen_treatment refall
_refine_ls_matrix_type full
_refine_ls_number_parameters 85
_refine_ls_number_reflns 2131
_refine_ls_number_restraints 0
_refine_ls_restrained_S_all 1.015
_refine_ls_R_factor_all 0.0373
_refine_ls_R_factor_gt 0.0250
_refine_ls_shift/su_max 0.001
_refine_ls_shift/su_mean 0.000
_refine_ls_structure_factor_coef Fsqd
_refine_ls_weighting_details
;
 w=1/[\s^2^(Fo^2^)+(0.0239P)^2^+0.0665P]
 where P=(Fo^2^+2Fc^2^)/3
;
_refine_ls_weighting_scheme calc
_refine_ls_wR_factor_gt 0.0508
_refine_ls_wR_factor_ref 0.0547
_reflns_number_gt 1713
_reflns_number_total 2131
_reflns_threshold_expression I>2\s(I)
_cod_data_source_file qs3030.cif
_cod_data_source_block MgCl2_8H2O
_cod_original_cell_volume 1093.95(7)
_cod_original_formula_sum 'Cl2 H16 Mg O8 '
_cod_database_code 2019273
_shelx_space_group_comment
;
The symmetry employed for this shelxl refinement is uniquely defined
by the following loop, which should always be used as a source of
symmetry information in preference to the above space-group names.
They are only intended as comments.
;
_shelxl_version_number .000002012

loop_
_space_group_symop_operation_xyz
'x, y, z'
'-x, -y+1/2, z+1/2'
'x+1/2, -y, -z+1/2'
'-x+1/2, y+1/2, -z'
'-x, -y, -z'
'x, y-1/2, -z-1/2'
'-x-1/2, y, z-1/2'
'x-1/2, -y-1/2, z'

loop_
_atom_site_type_symbol
_atom_site_label
_atom_site_fract_x
_atom_site_fract_y
_atom_site_fract_z
_atom_site_U_iso_or_equiv
_atom_site_adp_type
_atom_site_calc_flag
_atom_site_occupancy
Mg Mg2 0.0000 1.0000 0.0000 0.01649(9) Uani d 1
O O2 0.16933(6) 1.00842(10) 0.01898(5) 0.03047(16) Uani d 1
O O1 -0.01884(5) 0.85060(9) 0.13410(4) 0.02412(13) Uani d 1
O O3 0.01343(6) 0.73610(9) -0.07187(5) 0.02850(15) Uani d 1
O O4 0.32080(6) 0.96977(10) 0.87158(5) 0.02792(14) Uani d 1
H H1A 0.0352(9) 0.7786(19) 0.1531(9) 0.050(3) Uiso d 1
H H2A 0.2077(12) 1.0116(17) 0.0736(11) 0.060(4) Uiso d 1
H H3A -0.0351(9) 0.6852(17) -0.0973(9) 0.042(3) Uiso d 1
H H2B 0.2123(11) 0.9957(15) -0.0217(9) 0.043(4) Uiso d 1
H H3B 0.0693(9) 0.6773(18) -0.0865(8) 0.046(3) Uiso d 1
H H4A 0.2843(12) 0.9708(17) 0.8168(10) 0.057(4) Uiso d 1
H H4B 0.3574(10) 0.872(2) 0.8725(10) 0.062(4) Uiso d 1
H H1B -0.0402(10) 0.9062(19) 0.1791(9) 0.044(3) Uiso d 1
Cl Cl1 0.15438(2) 0.96936(3) 0.69229(2) 0.02372(7) Uani d 1

loop_
_atom_site_aniso_label
_atom_site_aniso_U_11
_atom_site_aniso_U_22
_atom_site_aniso_U_33
_atom_site_aniso_U_12
_atom_site_aniso_U_13
_atom_site_aniso_U_23
Mg2 0.01482(18) 0.01872(17) 0.01594(17) 0.00075(12) -0.00094(13) -0.00139(12)
O2 0.0156(3) 0.0539(4) 0.0219(3) 0.0011(2) -0.0021(2) -0.0024(3)
O1 0.0274(3) 0.0268(3) 0.0182(3) 0.0070(2) 0.0023(2) 0.0007(2)
O3 0.0243(3) 0.0251(3) 0.0361(4) 0.0019(3) -0.0019(3) -0.0125(3)
O4 0.0226(3) 0.0330(3) 0.0281(3) 0.0030(2) -0.0031(3) -0.0045(3)
Cl1 0.01976(11) 0.03071(12) 0.02068(10) -0.00023(7) 0.00099(7) -0.00140(7)

loop_
_atom_type_symbol
_atom_type_description
_atom_type_scat_dispersion_real
_atom_type_scat_dispersion_imag
_atom_type_scat_source
O O 0.0106 0.0060 'International Tables Vol C Tables 4.2.6.8 and 6.1.1.4'
H H 0.0000 0.0000 'International Tables Vol C Tables 4.2.6.8 and 6.1.1.4'
Mg Mg 0.0486 0.0363 'International Tables Vol C Tables 4.2.6.8 and 6.1.1.4'
Cl Cl 0.1484 0.1585 'International Tables Vol C Tables 4.2.6.8 and 6.1.1.4'

loop_
_geom_angle_atom_site_label_1
_geom_angle_atom_site_label_2
_geom_angle_atom_site_label_3
_geom_angle_site_symmetry_1
_geom_angle_site_symmetry_3
_geom_angle
O2 Mg2 O2 . 5_575 180.0
O2 Mg2 O3 . 5_575 89.57(3)
O2 Mg2 O3 5_575 5_575 90.43(3)
O2 Mg2 O3 . . 90.43(3)
O2 Mg2 O3 5_575 . 89.57(3)
O3 Mg2 O3 5_575 . 180.0
O2 Mg2 O1 . . 90.53(3)
O2 Mg2 O1 5_575 . 89.47(3)
O3 Mg2 O1 5_575 . 89.67(3)
O3 Mg2 O1 . . 90.33(3)
O2 Mg2 O1 . 5_575 89.47(3)
O2 Mg2 O1 5_575 5_575 90.53(3)
O3 Mg2 O1 5_575 5_575 90.33(3)
O3 Mg2 O1 . 5_575 89.67(3)
O1 Mg2 O1 . 5_575 180.0

loop_
_geom_bond_atom_site_label_1
_geom_bond_atom_site_label_2
_geom_bond_site_symmetry_2
_geom_bond_distance
Mg2 O2 . 2.0349(7)
Mg2 O2 5_575 2.0349(7)
Mg2 O3 5_575 2.0379(6)
Mg2 O3 . 2.0379(6)
Mg2 O1 . 2.0965(6)
Mg2 O1 5_575 2.0965(6)

loop_
_geom_hbond_atom_site_label_D
_geom_hbond_atom_site_label_H
_geom_hbond_atom_site_label_A
_geom_hbond_site_symmetry_A
_geom_hbond_distance_DH
_geom_hbond_distance_HA
_geom_hbond_distance_DA
_geom_hbond_angle_DHA
O1 H1B Cl1 5_576 0.762(13) 2.370(13) 3.1085(6) 163.7(12)
O4 H4B O1 4_566 0.791(14) 2.106(14) 2.8863(9) 168.5(13)
O4 H4A Cl1 . 0.862(15) 2.296(15) 3.1436(7) 167.8(13)
O3 H3B O4 8_654 0.800(12) 2.000(12) 2.7792(9) 164.4(11)
O2 H2B O4 1_554 0.758(13) 1.953(13) 2.7105(10) 178.2(12)
O3 H3A Cl1 3_545 0.757(11) 2.410(12) 3.1499(7) 166.0(11)
O2 H2A Cl1 2_574 0.873(14) 2.308(15) 3.1615(7) 166.0(13)
O1 H1A Cl1 7_575 0.847(12) 2.258(12) 3.0901(7) 167.2(11)
O1 H1B Cl1 5_576 0.762(13) 2.370(13) 3.1085(6) 163.7(12)
O4 H4B O1 4_566 0.791(14) 2.106(14) 2.8863(9) 168.5(13)
O4 H4A Cl1 . 0.862(15) 2.296(15) 3.1436(7) 167.8(13)
O3 H3B O4 8_654 0.800(12) 2.000(12) 2.7792(9) 164.4(11)
O2 H2B O4 1_554 0.758(13) 1.953(13) 2.7105(10) 178.2(12)
O3 H3A Cl1 3_545 0.757(11) 2.410(12) 3.1499(7) 166.0(11)
O2 H2A Cl1 2_574 0.873(14) 2.308(15) 3.1615(7) 166.0(13)
O1 H1A Cl1 7_575 0.847(12) 2.258(12) 3.0901(7) 167.2(11)
O1 H1B Cl1 5_576 0.762(13) 2.370(13) 3.1085(6) 163.7(12)
O4 H4B O1 4_566 0.791(14) 2.106(14) 2.8863(9) 168.5(13)
O4 H4A Cl1 . 0.862(15) 2.296(15) 3.1436(7) 167.8(13)
O3 H3B O4 8_654 0.800(12) 2.000(12) 2.7792(9) 164.4(11)
O2 H2B O4 1_554 0.758(13) 1.953(13) 2.7105(10) 178.2(12)
O3 H3A Cl1 3_545 0.757(11) 2.410(12) 3.1499(7) 166.0(11)
O2 H2A Cl1 2_574 0.873(14) 2.308(15) 3.1615(7) 166.0(13)
O1 H1A Cl1 7_575 0.847(12) 2.258(12) 3.0901(7) 167.2(11)
O1 H1B Cl1 5_576 0.762(13) 2.370(13) 3.1085(6) 163.7(12)
O4 H4B O1 4_566 0.791(14) 2.106(14) 2.8863(9) 168.5(13)
O4 H4A Cl1 . 0.862(15) 2.296(15) 3.1436(7) 167.8(13)
O3 H3B O4 8_654 0.800(12) 2.000(12) 2.7792(9) 164.4(11)
O2 H2B O4 1_554 0.758(13) 1.953(13) 2.7105(10) 178.2(12)
O3 H3A Cl1 3_545 0.757(11) 2.410(12) 3.1499(7) 166.0(11)
O2 H2A Cl1 2_574 0.873(14) 2.308(15) 3.1615(7) 166.0(13)
O1 H1A Cl1 7_575 0.847(12) 2.258(12) 3.0901(7) 167.2(11)
O1 H1A Cl1 7_575 0.847(12) 2.258(12) 3.0901(7) 167.2(11)
O2 H2A Cl1 2_574 0.873(14) 2.308(15) 3.1615(7) 166.0(13)
O3 H3A Cl1 3_545 0.757(11) 2.410(12) 3.1499(7) 166.0(11)
O2 H2B O4 1_554 0.758(13) 1.953(13) 2.7105(10) 178.2(12)
O3 H3B O4 8_654 0.800(12) 2.000(12) 2.7792(9) 164.4(11)
O4 H4A Cl1 . 0.862(15) 2.296(15) 3.1436(7) 167.8(13)
O4 H4B O1 4_566 0.791(14) 2.106(14) 2.8863(9) 168.5(13)
O1 H1B Cl1 5_576 0.762(13) 2.370(13) 3.1085(6) 163.7(12)
O1 H1A Cl1 7_575 0.847(12) 2.258(12) 3.0901(7) 167.2(11)
O2 H2A Cl1 2_574 0.873(14) 2.308(15) 3.1615(7) 166.0(13)
O3 H3A Cl1 3_545 0.757(11) 2.410(12) 3.1499(7) 166.0(11)
O2 H2B O4 1_554 0.758(13) 1.953(13) 2.7105(10) 178.2(12)
O3 H3B O4 8_654 0.800(12) 2.000(12) 2.7792(9) 164.4(11)
O4 H4A Cl1 . 0.862(15) 2.296(15) 3.1436(7) 167.8(13)
O4 H4B O1 4_566 0.791(14) 2.106(14) 2.8863(9) 168.5(13)
O1 H1B Cl1 5_576 0.762(13) 2.370(13) 3.1085(6) 163.7(12)
O1 H1A Cl1 7_575 0.847(12) 2.258(12) 3.0901(7) 167.2(11)
O2 H2A Cl1 2_574 0.873(14) 2.308(15) 3.1615(7) 166.0(13)
O3 H3A Cl1 3_545 0.757(11) 2.410(12) 3.1499(7) 166.0(11)
O2 H2B O4 1_554 0.758(13) 1.953(13) 2.7105(10) 178.2(12)
O3 H3B O4 8_654 0.800(12) 2.000(12) 2.7792(9) 164.4(11)
O4 H4A Cl1 . 0.862(15) 2.296(15) 3.1436(7) 167.8(13)
O4 H4B O1 4_566 0.791(14) 2.106(14) 2.8863(9) 168.5(13)
O1 H1B Cl1 5_576 0.762(13) 2.370(13) 3.1085(6) 163.7(12)
O1 H1A Cl1 7_575 0.847(12) 2.258(12) 3.0901(7) 167.2(11)
O2 H2A Cl1 2_574 0.873(14) 2.308(15) 3.1615(7) 166.0(13)
O3 H3A Cl1 3_545 0.757(11) 2.410(12) 3.1499(7) 166.0(11)
O2 H2B O4 1_554 0.758(13) 1.953(13) 2.7105(10) 178.2(12)
O3 H3B O4 8_654 0.800(12) 2.000(12) 2.7792(9) 164.4(11)
O4 H4A Cl1 . 0.862(15) 2.296(15) 3.1436(7) 167.8(13)
O4 H4B O1 4_566 0.791(14) 2.106(14) 2.8863(9) 168.5(13)
O1 H1B Cl1 5_576 0.762(13) 2.370(13) 3.1085(6) 163.7(12)
